data_7040630
loop_
_publ_author_name
'Zhang, Lei'
'Fang, Bo'
'Hou, Guohua'
'Ai, Lin'
'Ding, Wanjian'
'Walter, Marc D.'
'Zi, Guofu'

_publ_section_title
;
 Intrinsic reactivity of a uranium metallacyclopropene toward unsaturated
 organic molecules.
;
_journal_issue 41
_journal_name_full 'Dalton transactions (Cambridge, England : 2003)'
_journal_page_first 16441
_journal_page_last 16452
_journal_paper_doi 10.1039/c6dt03005j
_journal_volume 45
_journal_year 2016
_chemical_formula_moiety 'C33 H53 N Si2 U'
_chemical_formula_sum 'C33 H53 N Si2 U'
_chemical_formula_weight 757.97
_space_group_crystal_system triclinic
_space_group_IT_number 2
_space_group_name_Hall '-P 1'
_space_group_name_H-M_alt 'P -1'
_symmetry_space_group_name_Hall '-P 1'
_symmetry_space_group_name_H-M 'P -1'
_atom_sites_solution_hydrogens geom
_audit_block_doi 10.5517/ccdc.csd.cc1m76hk
_audit_creation_method SHELXL-2014/7
_audit_update_record
;
2016-09-07 deposited with the CCDC.
2016-09-12 downloaded from the CCDC.
;
_cell_angle_alpha 78.448(13)
_cell_angle_beta 81.549(14)
_cell_angle_gamma 68.883(12)
_cell_formula_units_Z 2
_cell_length_a 9.946(9)
_cell_length_b 10.905(10)
_cell_length_c 17.123(16)
_cell_measurement_reflns_used 5335
_cell_measurement_temperature 100(2)
_cell_measurement_theta_max 27.58
_cell_measurement_theta_min 2.43
_cell_volume 1692(3)
_computing_cell_refinement 'Bruker SAINT'
_computing_data_collection 'Bruker APEX2'
_computing_data_reduction 'Bruker SAINT'
_computing_molecular_graphics 'Bruker SHELXTL'
_computing_publication_material 'Bruker SHELXTL'
_computing_structure_refinement 'SHELXL-2014/7 (Sheldrick, 2014)'
_computing_structure_solution 'SHELXS-97 (Sheldrick 2008)'
_diffrn_ambient_temperature 100(2)
_diffrn_measured_fraction_theta_full 0.992
_diffrn_measured_fraction_theta_max 0.964
_diffrn_measurement_device_type 'Bruker APEX-II CCD'
_diffrn_measurement_method '\f and \w scans'
_diffrn_radiation_type MoK\a
_diffrn_radiation_wavelength 0.71073
_diffrn_reflns_av_R_equivalents 0.0716
_diffrn_reflns_av_unetI/netI 0.1196
_diffrn_reflns_Laue_measured_fraction_full 0.992
_diffrn_reflns_Laue_measured_fraction_max 0.964
_diffrn_reflns_limit_h_max 12
_diffrn_reflns_limit_h_min -13
_diffrn_reflns_limit_k_max 14
_diffrn_reflns_limit_k_min -13
_diffrn_reflns_limit_l_max 22
_diffrn_reflns_limit_l_min -16
_diffrn_reflns_number 11415
_diffrn_reflns_point_group_measured_fraction_full 0.992
_diffrn_reflns_point_group_measured_fraction_max 0.964
_diffrn_reflns_theta_full 25.242
_diffrn_reflns_theta_max 27.905
_diffrn_reflns_theta_min 2.028
_exptl_absorpt_coefficient_mu 4.889
_exptl_absorpt_correction_T_max 0.75
_exptl_absorpt_correction_T_min 0.57
_exptl_absorpt_correction_type multi-scan
_exptl_absorpt_process_details SADABS
_exptl_crystal_colour brown
_exptl_crystal_density_diffrn 1.488
_exptl_crystal_description block
_exptl_crystal_F_000 756
_exptl_crystal_size_max 0.200
_exptl_crystal_size_mid 0.200
_exptl_crystal_size_min 0.200
_refine_diff_density_max 2.988
_refine_diff_density_min -1.793
_refine_diff_density_rms 0.316
_refine_ls_extinction_method none
_refine_ls_goodness_of_fit_ref 1.019
_refine_ls_hydrogen_treatment constr
_refine_ls_matrix_type full
_refine_ls_number_parameters 350
_refine_ls_number_reflns 7806
_refine_ls_number_restraints 0
_refine_ls_restrained_S_all 1.019
_refine_ls_R_factor_all 0.0711
_refine_ls_R_factor_gt 0.0644
_refine_ls_shift/su_max 0.000
_refine_ls_shift/su_mean 0.000
_refine_ls_structure_factor_coef Fsqd
_refine_ls_weighting_details 'w=1/[\s^2^(Fo^2^)+(0.0952P)^2^] where P=(Fo^2^+2Fc^2^)/3'
_refine_ls_weighting_scheme calc
_refine_ls_wR_factor_gt 0.1690
_refine_ls_wR_factor_ref 0.1747
_reflns_Friedel_coverage 0.000
_reflns_number_gt 6800
_reflns_number_total 7806
_reflns_threshold_expression 'I > 2\s(I)'
_cod_data_source_file c6dt03005j2.cif
_cod_data_source_block compound2
_cod_depositor_comments 'Adding full bibliography for 7040629--7040640.cif.'
_cod_database_code 7040630
_shelx_shelxl_version_number 2014/7
_shelx_space_group_comment
; 
The symmetry employed for this shelxl refinement is uniquely defined 
by the following loop, which should always be used as a source of 
symmetry information in preference to the above space-group names. 
They are only intended as comments. 
;
_shelx_estimated_absorpt_t_min 0.441
_shelx_estimated_absorpt_t_max 0.441

loop_
_space_group_symop_operation_xyz
'x, y, z'
'-x, -y, -z'

loop_
_atom_site_label
_atom_site_type_symbol
_atom_site_fract_x
_atom_site_fract_y
_atom_site_fract_z
_atom_site_U_iso_or_equiv
_atom_site_adp_type
_atom_site_occupancy
_atom_site_site_symmetry_order
_atom_site_calc_flag
_atom_site_refinement_flags_posn
_atom_site_refinement_flags_adp
C1 C 0.5742(9) 0.6782(8) 0.3415(5) 0.0206(16) Uani 1 1 d . .
C2 C 0.4959(9) 0.8155(8) 0.3290(5) 0.0199(16) Uani 1 1 d . .
C3 C 0.5361(9) 0.8705(8) 0.2508(5) 0.0212(16) Uani 1 1 d . .
C4 C 0.6416(8) 0.7645(8) 0.2144(5) 0.0193(16) Uani 1 1 d . .
C5 C 0.6633(8) 0.6462(8) 0.2696(5) 0.0215(17) Uani 1 1 d . .
C6 C 0.5795(12) 0.5862(9) 0.4199(6) 0.034(2) Uani 1 1 d . .
H6A H 0.6187 0.6162 0.4589 0.050 Uiso 1 1 calc R U
H6B H 0.6416 0.4957 0.4125 0.050 Uiso 1 1 calc R U
H6C H 0.4817 0.5867 0.4395 0.050 Uiso 1 1 calc R U
C7 C 0.3991(10) 0.8943(8) 0.3923(6) 0.0274(19) Uani 1 1 d . .
H7A H 0.3235 0.8563 0.4147 0.041 Uiso 1 1 calc R U
H7B H 0.3544 0.9873 0.3681 0.041 Uiso 1 1 calc R U
H7C H 0.4571 0.8899 0.4351 0.041 Uiso 1 1 calc R U
C8 C 0.4946(10) 1.0155(8) 0.2175(6) 0.030(2) Uani 1 1 d . .
H8A H 0.4028 1.0643 0.2449 0.045 Uiso 1 1 calc R U
H8B H 0.4837 1.0285 0.1602 0.045 Uiso 1 1 calc R U
H8C H 0.5701 1.0487 0.2257 0.045 Uiso 1 1 calc R U
C9 C 0.7316(9) 0.7865(9) 0.1376(5) 0.0265(18) Uani 1 1 d . .
H9A H 0.7728 0.7037 0.1150 0.040 Uiso 1 1 calc R U
H9B H 0.8099 0.8137 0.1485 0.040 Uiso 1 1 calc R U
H9C H 0.6706 0.8565 0.0994 0.040 Uiso 1 1 calc R U
C10 C 0.7851(10) 0.5162(8) 0.2602(7) 0.031(2) Uani 1 1 d . .
H10A H 0.8679 0.5350 0.2284 0.047 Uiso 1 1 calc R U
H10B H 0.7522 0.4625 0.2329 0.047 Uiso 1 1 calc R U
H10C H 0.8141 0.4671 0.3130 0.047 Uiso 1 1 calc R U
C11 C 0.2577(9) 0.7324(9) 0.0882(5) 0.0208(16) Uani 1 1 d . .
C12 C 0.2702(10) 0.6022(8) 0.1293(5) 0.0218(17) Uani 1 1 d . .
C13 C 0.4181(9) 0.5218(8) 0.1265(5) 0.0239(17) Uani 1 1 d . .
C14 C 0.4978(9) 0.6042(8) 0.0836(5) 0.0214(16) Uani 1 1 d . .
C15 C 0.3987(9) 0.7351(8) 0.0621(5) 0.0199(16) Uani 1 1 d . .
C16 C 0.1167(11) 0.8375(11) 0.0674(6) 0.034(2) Uani 1 1 d . .
H16A H 0.0695 0.8060 0.0331 0.051 Uiso 1 1 calc R U
H16B H 0.1339 0.9186 0.0389 0.051 Uiso 1 1 calc R U
H16C H 0.0542 0.8569 0.1165 0.051 Uiso 1 1 calc R U
C17 C 0.1493(11) 0.5495(11) 0.1576(6) 0.036(2) Uani 1 1 d . .
H17A H 0.1174 0.5281 0.1121 0.055 Uiso 1 1 calc R U
H17B H 0.0685 0.6168 0.1820 0.055 Uiso 1 1 calc R U
H17C H 0.1827 0.4688 0.1971 0.055 Uiso 1 1 calc R U
C18 C 0.4838(12) 0.3716(9) 0.1488(6) 0.037(2) Uani 1 1 d . .
H18A H 0.4262 0.3406 0.1946 0.055 Uiso 1 1 calc R U
H18B H 0.5831 0.3479 0.1628 0.055 Uiso 1 1 calc R U
H18C H 0.4846 0.3293 0.1032 0.055 Uiso 1 1 calc R U
C19 C 0.6561(10) 0.5516(10) 0.0555(6) 0.033(2) Uani 1 1 d . .
H19A H 0.6858 0.6250 0.0248 0.050 Uiso 1 1 calc R U
H19B H 0.6720 0.4844 0.0216 0.050 Uiso 1 1 calc R U
H19C H 0.7132 0.5113 0.1019 0.050 Uiso 1 1 calc R U
C20 C 0.4298(11) 0.8534(9) 0.0134(6) 0.032(2) Uani 1 1 d . .
H20A H 0.3656 0.8914 -0.0301 0.049 Uiso 1 1 calc R U
H20B H 0.5307 0.8260 -0.0091 0.049 Uiso 1 1 calc R U
H20C H 0.4136 0.9205 0.0475 0.049 Uiso 1 1 calc R U
C21 C 0.2461(12) 0.4793(11) 0.3461(6) 0.036(2) Uani 1 1 d . .
H21 H 0.1615 0.5539 0.3340 0.043 Uiso 1 1 calc R U
C22 C 0.2284(14) 0.3639(10) 0.3912(7) 0.048(3) Uani 1 1 d . .
H22 H 0.1348 0.3608 0.4103 0.057 Uiso 1 1 calc R U
C23 C 0.3475(16) 0.2570(11) 0.4069(7) 0.052(3) Uani 1 1 d . .
H23 H 0.3378 0.1769 0.4369 0.063 Uiso 1 1 calc R U
C24 C 0.4807(13) 0.2616(10) 0.3808(7) 0.043(3) Uani 1 1 d . .
H24 H 0.5648 0.1861 0.3922 0.052 Uiso 1 1 calc R U
C25 C 0.4915(12) 0.3810(11) 0.3363(7) 0.040(2) Uani 1 1 d . .
H25 H 0.5848 0.3850 0.3175 0.048 Uiso 1 1 calc R U
C26 C 0.1634(7) 0.8214(8) 0.2954(5) 0.0163(15) Uani 1 1 d . .
C27 C 0.1876(8) 0.9089(8) 0.2327(5) 0.0207(16) Uani 1 1 d . .
C28 C 0.1045(13) 0.7233(12) 0.4734(7) 0.041(2) Uani 1 1 d . .
H28A H 0.1624 0.6328 0.4638 0.062 Uiso 1 1 calc R U
H28B H 0.0277 0.7197 0.5159 0.062 Uiso 1 1 calc R U
H28C H 0.1665 0.7644 0.4897 0.062 Uiso 1 1 calc R U
C29 C -0.1108(12) 0.7528(16) 0.3548(8) 0.059(4) Uani 1 1 d . .
H29A H -0.1211 0.7743 0.2971 0.088 Uiso 1 1 calc R U
H29B H -0.2049 0.7909 0.3837 0.088 Uiso 1 1 calc R U
H29C H -0.0751 0.6559 0.3708 0.088 Uiso 1 1 calc R U
C30 C -0.0917(13) 0.9907(12) 0.4104(7) 0.049(3) Uani 1 1 d . .
H30A H -0.0282 1.0339 0.4229 0.073 Uiso 1 1 calc R U
H30B H -0.1561 0.9768 0.4579 0.073 Uiso 1 1 calc R U
H30C H -0.1496 1.0475 0.3667 0.073 Uiso 1 1 calc R U
C31 C -0.1122(10) 1.1110(11) 0.1876(7) 0.039(2) Uani 1 1 d . .
H31A H -0.1156 1.0770 0.1393 0.058 Uiso 1 1 calc R U
H31B H -0.1702 1.2059 0.1824 0.058 Uiso 1 1 calc R U
H31C H -0.1513 1.0621 0.2343 0.058 Uiso 1 1 calc R U
C32 C 0.0811(12) 1.1927(10) 0.2763(8) 0.043(3) Uani 1 1 d . .
H32A H 0.0445 1.1577 0.3291 0.064 Uiso 1 1 calc R U
H32B H 0.0192 1.2850 0.2602 0.064 Uiso 1 1 calc R U
H32C H 0.1801 1.1895 0.2787 0.064 Uiso 1 1 calc R U
C33 C 0.1492(12) 1.1664(11) 0.1016(7) 0.044(3) Uani 1 1 d . .
H33A H 0.2466 1.1658 0.1058 0.066 Uiso 1 1 calc R U
H33B H 0.0845 1.2585 0.0881 0.066 Uiso 1 1 calc R U
H33C H 0.1522 1.1159 0.0597 0.066 Uiso 1 1 calc R U
N1 N 0.3733(9) 0.4920(7) 0.3190(5) 0.0278(16) Uani 1 1 d . .
Si1 Si 0.0217(3) 0.8246(3) 0.37935(16) 0.0275(5) Uani 1 1 d . .
Si2 Si 0.0798(3) 1.0876(2) 0.20057(17) 0.0277(5) Uani 1 1 d . .
U1 U 0.38521(3) 0.71121(2) 0.22599(2) 0.01435(12) Uani 1 1 d . .

loop_
_atom_site_aniso_label
_atom_site_aniso_U_11
_atom_site_aniso_U_22
_atom_site_aniso_U_33
_atom_site_aniso_U_23
_atom_site_aniso_U_13
_atom_site_aniso_U_12
C1 0.019(4) 0.030(4) 0.016(4) 0.000(3) -0.008(3) -0.011(3)
C2 0.020(4) 0.012(3) 0.031(5) -0.002(3) -0.006(3) -0.008(3)
C3 0.020(4) 0.026(4) 0.023(4) -0.004(3) -0.007(3) -0.012(3)
C4 0.014(3) 0.025(4) 0.021(4) -0.002(3) -0.004(3) -0.009(3)
C5 0.016(4) 0.018(4) 0.034(5) -0.008(3) -0.007(3) -0.005(3)
C6 0.058(6) 0.031(5) 0.020(5) 0.008(4) -0.017(4) -0.025(5)
C7 0.027(4) 0.023(4) 0.036(5) -0.009(4) -0.005(4) -0.009(4)
C8 0.035(5) 0.021(4) 0.033(5) 0.004(4) -0.012(4) -0.009(4)
C9 0.025(4) 0.034(5) 0.023(4) -0.006(4) 0.004(3) -0.014(4)
C10 0.022(4) 0.019(4) 0.049(6) -0.002(4) -0.010(4) -0.001(3)
C11 0.019(4) 0.031(4) 0.013(4) -0.004(3) -0.004(3) -0.009(3)
C12 0.029(4) 0.017(4) 0.022(4) -0.004(3) -0.003(3) -0.011(3)
C13 0.027(4) 0.023(4) 0.025(4) -0.009(3) -0.005(3) -0.008(3)
C14 0.019(4) 0.023(4) 0.020(4) -0.010(3) -0.002(3) -0.001(3)
C15 0.023(4) 0.021(4) 0.018(4) -0.003(3) -0.003(3) -0.009(3)
C16 0.028(5) 0.042(5) 0.034(5) -0.014(4) -0.018(4) -0.005(4)
C17 0.035(5) 0.062(7) 0.031(5) -0.016(5) 0.002(4) -0.036(5)
C18 0.051(6) 0.023(4) 0.035(6) -0.006(4) -0.016(5) -0.005(4)
C19 0.022(4) 0.040(5) 0.036(5) -0.020(4) 0.002(4) -0.004(4)
C20 0.049(6) 0.029(5) 0.021(5) 0.003(4) 0.001(4) -0.021(4)
C21 0.046(6) 0.043(6) 0.030(5) -0.001(4) -0.005(4) -0.030(5)
C22 0.067(8) 0.034(6) 0.052(7) -0.004(5) 0.009(6) -0.035(6)
C23 0.092(10) 0.031(6) 0.042(7) 0.002(5) 0.006(6) -0.039(6)
C24 0.062(7) 0.022(5) 0.039(6) -0.008(4) -0.011(5) -0.003(5)
C25 0.044(6) 0.047(6) 0.039(6) -0.015(5) -0.004(5) -0.023(5)
C26 0.008(3) 0.025(4) 0.019(4) -0.008(3) -0.003(3) -0.007(3)
C27 0.014(3) 0.025(4) 0.025(4) -0.005(3) -0.002(3) -0.008(3)
C28 0.049(6) 0.052(7) 0.032(6) -0.008(5) -0.002(5) -0.029(5)
C29 0.028(5) 0.112(11) 0.060(8) -0.036(8) 0.005(5) -0.045(7)
C30 0.045(7) 0.045(6) 0.041(6) -0.020(5) 0.006(5) 0.006(5)
C31 0.018(4) 0.038(5) 0.050(7) -0.002(5) -0.006(4) 0.002(4)
C32 0.036(5) 0.025(5) 0.065(8) -0.025(5) -0.016(5) 0.006(4)
C33 0.037(6) 0.035(5) 0.054(7) 0.002(5) -0.009(5) -0.009(5)
N1 0.034(4) 0.027(4) 0.025(4) -0.003(3) -0.002(3) -0.014(3)
Si1 0.0183(11) 0.0431(14) 0.0252(13) -0.0141(11) 0.0038(9) -0.0130(11)
Si2 0.0228(12) 0.0206(11) 0.0368(15) -0.0046(10) -0.0061(10) -0.0026(9)
U1 0.01260(17) 0.01685(17) 0.01521(17) -0.00421(11) -0.00127(10) -0.00603(11)

loop_
_atom_type_symbol
_atom_type_description
_atom_type_scat_dispersion_real
_atom_type_scat_dispersion_imag
_atom_type_scat_source
C C 0.0033 0.0016 'International Tables Vol C Tables 4.2.6.8 and 6.1.1.4'
H H 0.0000 0.0000 'International Tables Vol C Tables 4.2.6.8 and 6.1.1.4'
N N 0.0061 0.0033 'International Tables Vol C Tables 4.2.6.8 and 6.1.1.4'
Si Si 0.0817 0.0704 'International Tables Vol C Tables 4.2.6.8 and 6.1.1.4'
U U -9.6767 9.6646 'International Tables Vol C Tables 4.2.6.8 and 6.1.1.4'

loop_
_geom_angle_atom_site_label_1
_geom_angle_atom_site_label_2
_geom_angle_atom_site_label_3
_geom_angle
C2 C1 C5 107.8(7)
C2 C1 C6 125.6(8)
C5 C1 C6 126.0(8)
C2 C1 U1 75.5(5)
C5 C1 U1 73.7(4)
C6 C1 U1 123.4(6)
C1 C2 C3 108.6(8)
C1 C2 C7 125.4(8)
C3 C2 C7 125.6(7)
C1 C2 U1 75.5(5)
C3 C2 U1 74.8(5)
C7 C2 U1 121.8(5)
C2 C3 C4 107.6(7)
C2 C3 C8 125.9(8)
C4 C3 C8 125.8(8)
C2 C3 U1 76.0(4)
C4 C3 U1 74.7(4)
C8 C3 U1 122.9(5)
C5 C4 C3 107.9(7)
C5 C4 C9 127.5(8)
C3 C4 C9 123.5(7)
C5 C4 U1 74.9(4)
C3 C4 U1 75.6(4)
C9 C4 U1 125.1(5)
C4 C5 C1 108.1(7)
C4 C5 C10 124.3(8)
C1 C5 C10 126.2(8)
C4 C5 U1 75.8(4)
C1 C5 U1 76.5(4)
C10 C5 U1 124.7(5)
C1 C6 H6A 109.5
C1 C6 H6B 109.5
H6A C6 H6B 109.5
C1 C6 H6C 109.5
H6A C6 H6C 109.5
H6B C6 H6C 109.5
C2 C7 H7A 109.5
C2 C7 H7B 109.5
H7A C7 H7B 109.5
C2 C7 H7C 109.5
H7A C7 H7C 109.5
H7B C7 H7C 109.5
C3 C8 H8A 109.5
C3 C8 H8B 109.5
H8A C8 H8B 109.5
C3 C8 H8C 109.5
H8A C8 H8C 109.5
H8B C8 H8C 109.5
C4 C9 H9A 109.5
C4 C9 H9B 109.5
H9A C9 H9B 109.5
C4 C9 H9C 109.5
H9A C9 H9C 109.5
H9B C9 H9C 109.5
C5 C10 H10A 109.5
C5 C10 H10B 109.5
H10A C10 H10B 109.5
C5 C10 H10C 109.5
H10A C10 H10C 109.5
H10B C10 H10C 109.5
C15 C11 C12 108.2(7)
C15 C11 C16 127.7(8)
C12 C11 C16 123.5(8)
C15 C11 U1 74.5(5)
C12 C11 U1 75.9(5)
C16 C11 U1 122.7(6)
C13 C12 C11 108.7(7)
C13 C12 C17 123.9(8)
C11 C12 C17 126.5(8)
C13 C12 U1 77.2(5)
C11 C12 U1 74.4(5)
C17 C12 U1 123.5(6)
C12 C13 C14 107.1(7)
C12 C13 C18 128.3(8)
C14 C13 C18 123.7(8)
C12 C13 U1 73.7(5)
C14 C13 U1 74.8(5)
C18 C13 U1 125.9(6)
C15 C14 C13 108.5(7)
C15 C14 C19 126.9(8)
C13 C14 C19 123.8(8)
C15 C14 U1 72.6(5)
C13 C14 U1 75.9(5)
C19 C14 U1 125.3(6)
C11 C15 C14 107.5(7)
C11 C15 C20 124.1(8)
C14 C15 C20 128.1(8)
C11 C15 U1 75.8(5)
C14 C15 U1 77.8(5)
C20 C15 U1 117.4(6)
C11 C16 H16A 109.5
C11 C16 H16B 109.5
H16A C16 H16B 109.5
C11 C16 H16C 109.5
H16A C16 H16C 109.5
H16B C16 H16C 109.5
C12 C17 H17A 109.5
C12 C17 H17B 109.5
H17A C17 H17B 109.5
C12 C17 H17C 109.5
H17A C17 H17C 109.5
H17B C17 H17C 109.5
C13 C18 H18A 109.5
C13 C18 H18B 109.5
H18A C18 H18B 109.5
C13 C18 H18C 109.5
H18A C18 H18C 109.5
H18B C18 H18C 109.5
C14 C19 H19A 109.5
C14 C19 H19B 109.5
H19A C19 H19B 109.5
C14 C19 H19C 109.5
H19A C19 H19C 109.5
H19B C19 H19C 109.5
C15 C20 H20A 109.5
C15 C20 H20B 109.5
H20A C20 H20B 109.5
C15 C20 H20C 109.5
H20A C20 H20C 109.5
H20B C20 H20C 109.5
N1 C21 C22 124.4(11)
N1 C21 H21 117.8
C22 C21 H21 117.8
C23 C22 C21 118.1(11)
C23 C22 H22 121.0
C21 C22 H22 121.0
C22 C23 C24 121.1(10)
C22 C23 H23 119.5
C24 C23 H23 119.5
C23 C24 C25 118.1(10)
C23 C24 H24 120.9
C25 C24 H24 120.9
N1 C25 C24 122.7(10)
N1 C25 H25 118.6
C24 C25 H25 118.6
C27 C26 Si1 136.0(6)
C27 C26 U1 72.5(5)
Si1 C26 U1 151.5(4)
C26 C27 Si2 130.2(6)
C26 C27 U1 74.4(5)
Si2 C27 U1 155.3(4)
Si1 C28 H28A 109.5
Si1 C28 H28B 109.5
H28A C28 H28B 109.5
Si1 C28 H28C 109.5
H28A C28 H28C 109.5
H28B C28 H28C 109.5
Si1 C29 H29A 109.5
Si1 C29 H29B 109.5
H29A C29 H29B 109.5
Si1 C29 H29C 109.5
H29A C29 H29C 109.5
H29B C29 H29C 109.5
Si1 C30 H30A 109.5
Si1 C30 H30B 109.5
H30A C30 H30B 109.5
Si1 C30 H30C 109.5
H30A C30 H30C 109.5
H30B C30 H30C 109.5
Si2 C31 H31A 109.5
Si2 C31 H31B 109.5
H31A C31 H31B 109.5
Si2 C31 H31C 109.5
H31A C31 H31C 109.5
H31B C31 H31C 109.5
Si2 C32 H32A 109.5
Si2 C32 H32B 109.5
H32A C32 H32B 109.5
Si2 C32 H32C 109.5
H32A C32 H32C 109.5
H32B C32 H32C 109.5
Si2 C33 H33A 109.5
Si2 C33 H33B 109.5
H33A C33 H33B 109.5
Si2 C33 H33C 109.5
H33A C33 H33C 109.5
H33B C33 H33C 109.5
C21 N1 C25 115.6(8)
C21 N1 U1 120.1(7)
C25 N1 U1 124.0(6)
C26 Si1 C28 110.6(5)
C26 Si1 C29 109.8(5)
C28 Si1 C29 108.6(6)
C26 Si1 C30 118.2(5)
C28 Si1 C30 103.4(5)
C29 Si1 C30 105.7(6)
C27 Si2 C31 111.8(4)
C27 Si2 C33 114.7(4)
C31 Si2 C33 105.0(5)
C27 Si2 C32 110.6(4)
C31 Si2 C32 109.0(5)
C33 Si2 C32 105.4(6)
C27 U1 C26 33.0(3)
C27 U1 N1 118.8(3)
C26 U1 N1 86.3(3)
C27 U1 C15 94.4(3)
C26 U1 C15 118.8(3)
N1 U1 C15 121.0(2)
C27 U1 C11 79.2(3)
C26 U1 C11 93.7(3)
N1 U1 C11 107.0(2)
C15 U1 C11 29.7(2)
C27 U1 C5 129.0(3)
C26 U1 C5 128.1(3)
N1 U1 C5 88.0(2)
C15 U1 C5 108.1(3)
C11 U1 C5 136.9(3)
C27 U1 C4 109.5(3)
C26 U1 C4 126.5(3)
N1 U1 C4 117.3(2)
C15 U1 C4 90.5(2)
C11 U1 C4 119.6(2)
C5 U1 C4 29.3(2)
C27 U1 C12 97.3(3)
C26 U1 C12 96.7(3)
N1 U1 C12 77.8(3)
C15 U1 C12 49.0(2)
C11 U1 C12 29.6(2)
C5 U1 C12 132.1(3)
C4 U1 C12 133.4(3)
C27 U1 C3 82.1(3)
C26 U1 C3 97.0(3)
N1 U1 C3 126.1(2)
C15 U1 C3 104.1(2)
C11 U1 C3 126.2(2)
C5 U1 C3 48.7(2)
C4 U1 C3 29.7(2)
C12 U1 C3 153.1(3)
C27 U1 C1 109.7(3)
C26 U1 C1 99.1(3)
N1 U1 C1 78.0(2)
C15 U1 C1 137.1(2)
C11 U1 C1 166.5(3)
C5 U1 C1 29.7(2)
C4 U1 C1 48.5(2)
C12 U1 C1 150.1(2)
C3 U1 C1 48.3(2)
C27 U1 C2 82.7(3)
C26 U1 C2 82.0(3)
N1 U1 C2 100.1(2)
C15 U1 C2 133.4(2)
C11 U1 C2 152.2(2)
C5 U1 C2 48.5(2)
C4 U1 C2 48.5(3)
C12 U1 C2 177.6(2)
C3 U1 C2 29.3(2)
C1 U1 C2 29.0(2)
C27 U1 C14 123.6(3)
C26 U1 C14 141.6(2)
N1 U1 C14 98.1(3)
C15 U1 C14 29.6(2)
C11 U1 C14 48.4(2)
C5 U1 C14 90.3(2)
C4 U1 C14 85.3(2)
C12 U1 C14 48.2(3)
C3 U1 C14 110.3(3)
C1 U1 C14 119.2(2)
C2 U1 C14 133.7(2)

loop_
_geom_bond_atom_site_label_1
_geom_bond_atom_site_label_2
_geom_bond_distance
C1 C2 1.405(11)
C1 C5 1.432(12)
C1 C6 1.501(11)
C1 U1 2.809(8)
C2 C3 1.417(12)
C2 C7 1.520(13)
C2 U1 2.810(8)
C3 C4 1.431(12)
C3 C8 1.494(11)
C3 U1 2.795(8)
C4 C5 1.406(11)
C4 C9 1.506(11)
C4 U1 2.784(8)
C5 C10 1.517(11)
C5 U1 2.773(8)
C6 H6A 0.9800
C6 H6B 0.9800
C6 H6C 0.9800
C7 H7A 0.9800
C7 H7B 0.9800
C7 H7C 0.9800
C8 H8A 0.9800
C8 H8B 0.9800
C8 H8C 0.9800
C9 H9A 0.9800
C9 H9B 0.9800
C9 H9C 0.9800
C10 H10A 0.9800
C10 H10B 0.9800
C10 H10C 0.9800
C11 C15 1.417(11)
C11 C12 1.423(12)
C11 C16 1.494(12)
C11 U1 2.771(8)
C12 C13 1.415(12)
C12 C17 1.492(12)
C12 U1 2.791(9)
C13 C14 1.433(12)
C13 C18 1.519(12)
C13 U1 2.834(9)
C14 C15 1.423(11)
C14 C19 1.509(11)
C14 U1 2.820(8)
C15 C20 1.496(11)
C15 U1 2.754(9)
C16 H16A 0.9800
C16 H16B 0.9800
C16 H16C 0.9800
C17 H17A 0.9800
C17 H17B 0.9800
C17 H17C 0.9800
C18 H18A 0.9800
C18 H18B 0.9800
C18 H18C 0.9800
C19 H19A 0.9800
C19 H19B 0.9800
C19 H19C 0.9800
C20 H20A 0.9800
C20 H20B 0.9800
C20 H20C 0.9800
C21 N1 1.328(12)
C21 C22 1.393(13)
C21 H21 0.9500
C22 C23 1.344(18)
C22 H22 0.9500
C23 C24 1.350(17)
C23 H23 0.9500
C24 C25 1.402(15)
C24 H24 0.9500
C25 N1 1.367(13)
C25 H25 0.9500
C26 C27 1.340(11)
C26 Si1 1.856(8)
C26 U1 2.369(8)
C27 Si2 1.868(8)
C27 U1 2.346(8)
C28 Si1 1.875(12)
C28 H28A 0.9800
C28 H28B 0.9800
C28 H28C 0.9800
C29 Si1 1.888(10)
C29 H29A 0.9800
C29 H29B 0.9800
C29 H29C 0.9800
C30 Si1 1.891(11)
C30 H30A 0.9800
C30 H30B 0.9800
C30 H30C 0.9800
C31 Si2 1.875(10)
C31 H31A 0.9800
C31 H31B 0.9800
C31 H31C 0.9800
C32 Si2 1.898(11)
C32 H32A 0.9800
C32 H32B 0.9800
C32 H32C 0.9800
C33 Si2 1.894(12)
C33 H33A 0.9800
C33 H33B 0.9800
C33 H33C 0.9800
N1 U1 2.625(8)
